data_4323146
loop_
_publ_author_name
'Scott Flanagan'
'Henry A. Luten'
'William S. Rees'

_publ_section_title
;
 Reaction of \b-Diketones with P4S10 To Produce Novel
 Alkyl-Phosphorus-Sulfur Clusters
;
_journal_name_full 'Inorganic Chemistry'
_journal_page_first 6093
_journal_page_last 6095
_journal_paper_doi 10.1021/ic9709234
_journal_volume 37
_journal_year 1998
_chemical_formula_moiety 'P2 S5 C15 '
_chemical_formula_sum 'C15 P2 S5'
_chemical_formula_weight 402.41
_chemical_name_systematic ?
_space_group_IT_number 2
_symmetry_cell_setting triclinic
_symmetry_space_group_name_Hall '-P 1'
_symmetry_space_group_name_H-M 'P -1'
_cell_angle_alpha 68.372(21)
_cell_angle_beta 67.349(20)
_cell_angle_gamma 88.32(3)
_cell_formula_units_Z 2
_cell_length_a 8.9520(22)
_cell_length_b 9.733(3)
_cell_length_c 11.752(3)
_cell_measurement_reflns_used 25
_cell_measurement_temperature 293
_cell_measurement_theta_max 20.00
_cell_measurement_theta_min 7.50
_cell_volume 870.8(5)
_computing_data_reduction 'NRCVAX DATRD2'
_computing_molecular_graphics NRCVAX
_computing_publication_material 'NRCVAX TABLES Jan 94 Version'
_computing_structure_refinement 'NRCVAX LSTSQ'
_computing_structure_solution 'NRCVAX SOLVER'
_diffrn_ambient_temperature 293
_diffrn_measurement_device 'Nonius CAD-4    '
_diffrn_measurement_method 'Theta/2theta scan b/P/b '
_diffrn_radiation_monochromator graphite
_diffrn_radiation_source 'xray tube'
_diffrn_radiation_type 'Copper K\a    '
_diffrn_radiation_wavelength 1.54056
_diffrn_reflns_av_R_equivalents 0.077
_diffrn_reflns_limit_h_max 11
_diffrn_reflns_limit_h_min -11
_diffrn_reflns_limit_k_max 12
_diffrn_reflns_limit_k_min 0
_diffrn_reflns_limit_l_max 14
_diffrn_reflns_limit_l_min -13
_diffrn_reflns_number 4272
_diffrn_reflns_theta_max 74.65
_diffrn_reflns_theta_min 0.00
_diffrn_standards_interval_count 100
_diffrn_standards_number 25
_exptl_absorpt_coefficient_mu 0.777
_exptl_absorpt_correction_T_max 1.0000
_exptl_absorpt_correction_T_min 1.0000
_exptl_absorpt_correction_type none
_exptl_crystal_colour 'pale yellow'
_exptl_crystal_density_diffrn 1.535
_exptl_crystal_F_000 404.95
_exptl_crystal_size_max 0.50
_exptl_crystal_size_mid 0.40
_exptl_crystal_size_min 0.40
_refine_diff_density_max 0.55
_refine_diff_density_min -0.55
_refine_ls_extinction_coef 1173(79)
_refine_ls_extinction_method Larson
_refine_ls_goodness_of_fit_obs 3.39
_refine_ls_matrix_type atomblock
_refine_ls_number_parameters 200
_refine_ls_number_reflns 3337
_refine_ls_R_factor_all 0.044
_refine_ls_R_factor_obs 0.044
_refine_ls_shift/esd_max 0.000
_refine_ls_structure_factor_coef F
_refine_ls_weighting_scheme unit
_refine_ls_wR_factor_all 0.051
_refine_ls_wR_factor_obs 0.051
_reflns_number_observed 3337
_reflns_number_total 3562
_reflns_observed_criterion 'Inet > 2.5\s(Inet)'
_cod_data_source_file ic9709234_2.cif
_cod_data_source_block 2
_cod_original_cell_volume 870.9(4)
_cod_original_formula_sum 'P2 S5 C15 '
_cod_database_code 4323146

loop_
_symmetry_equiv_pos_as_xyz
x,y,z
-x,-y,-z

loop_
_atom_site_aniso_label
_atom_site_aniso_U_11
_atom_site_aniso_U_22
_atom_site_aniso_U_33
_atom_site_aniso_U_12
_atom_site_aniso_U_13
_atom_site_aniso_U_23
_atom_site_aniso_type_symbol
P1 0.0281(5) 0.0299(5) 0.0229(4) -0.0003(4) -0.0155(4) -0.0107(4) P
P2 0.0291(5) 0.0280(5) 0.0252(4) 0.0022(4) -0.0156(4) -0.0094(4) P
S4 0.0381(5) 0.0368(5) 0.0224(4) -0.0077(4) -0.0112(4) -0.0089(4) S
S3 0.0425(5) 0.0359(5) 0.0290(5) 0.0093(4) -0.0168(4) -0.0175(4) S
S5 0.0341(5) 0.0390(5) 0.0420(6) 0.0052(4) -0.0275(4) -0.0148(4) S
S2 0.0462(6) 0.0377(5) 0.0337(5) 0.0025(4) -0.0223(4) -0.0201(4) S
S1 0.0556(7) 0.0300(5) 0.0368(5) -0.0029(4) -0.0223(5) -0.0038(4) S
C2 0.0285(18) 0.0359(20) 0.0225(17) 0.0049(15) -0.0161(15) -0.0139(15) C
C10 0.0318(19) 0.0284(18) 0.0206(17) 0.0015(15) -0.0101(15) -0.0095(14) C
C3 0.0314(19) 0.0332(19) 0.0208(17) 0.0017(15) -0.0134(15) -0.0120(15) C
C15 0.0432(24) 0.050(3) 0.0237(19) 0.0047(19) -0.0159(18) -0.0136(18) C
C13 0.049(3) 0.050(3) 0.0335(24) 0.0035(22) 0.0043(21) -0.0114(21) C
C11 0.0316(20) 0.0395(22) 0.0351(21) 0.0033(17) -0.0136(17) -0.0144(18) C
C4 0.0359(21) 0.0411(22) 0.0185(17) -0.0012(17) -0.0118(15) -0.0115(16) C
C1 0.0247(17) 0.0338(19) 0.0202(16) 0.0011(14) -0.0133(14) -0.0116(14) C
C9 0.0449(24) 0.051(3) 0.0280(20) 0.0039(20) -0.0132(18) -0.0218(19) C
C12 0.0354(24) 0.057(3) 0.047(3) 0.0018(21) -0.0042(21) -0.0187(23) C
C5 0.109(5) 0.048(3) 0.043(3) 0.016(3) -0.050(3) -0.0215(23) C
C8 0.055(3) 0.073(3) 0.0296(22) 0.0015(25) -0.0146(21) -0.0307(23) C
C14 0.066(3) 0.052(3) 0.0238(21) 0.0085(24) -0.0117(21) -0.0134(19) C
C7 0.075(4) 0.081(4) 0.0236(22) -0.004(3) -0.0236(23) -0.0175(24) C
C6 0.140(6) 0.062(4) 0.047(3) 0.015(4) -0.061(4) -0.016(3) C

loop_
_atom_site_label
_atom_site_fract_x
_atom_site_fract_y
_atom_site_fract_z
_atom_site_U_iso_or_equiv
_atom_site_thermal_displace_type
_atom_site_calc_flag
_atom_site_refinement_flags
_atom_site_type_symbol
P1 0.29213(11) 0.85462(10) 0.53490(9) 0.0250(5) Uij ? . P
P2 0.24376(11) 0.55870(10) 0.58772(9) 0.0261(5) Uij ? . P
S4 0.38633(12) 0.91894(11) 0.32892(9) 0.0333(5) Uij ? . S
S3 0.32394(13) 0.58689(11) 0.38775(9) 0.0336(6) Uij ? . S
S5 0.41716(12) 0.67920(11) 0.60979(10) 0.0346(6) Uij ? . S
S2 0.26553(13) 1.01247(11) 0.59937(10) 0.0351(6) Uij ? . S
S1 0.17136(15) 0.35689(11) 0.71143(11) 0.0422(6) Uij ? . S
C2 0.0860(4) 0.7570(4) 0.4504(3) 0.0263(21) Uij ? . C
C10 -0.0283(5) 0.6954(4) 0.7054(3) 0.0270(21) Uij ? . C
C3 0.2506(5) 0.7709(4) 0.3372(3) 0.0270(21) Uij ? . C
C15 -0.0094(5) 0.6625(5) 0.8245(4) 0.038(3) Uij ? . C
C13 -0.2967(6) 0.6494(6) 0.9431(5) 0.053(3) Uij ? . C
C11 -0.1841(5) 0.7068(5) 0.7066(4) 0.035(3) Uij ? . C
C4 0.2458(5) 0.8158(5) 0.2010(4) 0.0314(22) Uij ? . C
C1 0.1164(4) 0.7173(4) 0.5767(3) 0.0244(20) Uij ? . C
C9 0.2690(5) 0.7189(5) 0.1359(4) 0.040(3) Uij ? . C
C12 -0.3181(6) 0.6831(6) 0.8257(5) 0.051(3) Uij ? . C
C5 0.2028(8) 0.9543(6) 0.1452(5) 0.059(4) Uij ? . C
C8 0.2551(6) 0.7635(6) 0.0140(4) 0.050(3) Uij ? . C
C14 -0.1431(7) 0.6398(6) 0.9420(4) 0.050(3) Uij ? . C
C7 0.2187(7) 0.9009(7) -0.0423(4) 0.059(4) Uij ? . C
C6 0.1906(10) 0.9975(7) 0.0230(6) 0.077(5) Uij ? . C
H2a 0.002 0.671 0.462 0.0390 Uiso ? . H
H2b 0.036 0.862 0.429 0.0390 Uiso ? . H
H5 0.178 1.029 0.198 0.0767 Uiso ? . H
H6 0.160 1.107 -0.021 0.0928 Uiso ? . H
H7 0.211 0.935 -0.138 0.0700 Uiso ? . H
H8 0.274 0.687 -0.036 0.0627 Uiso ? . H
H9 0.298 0.609 0.180 0.0514 Uiso ? . H
H11 -0.201 0.734 0.615 0.0454 Uiso ? . H
H12 -0.439 0.692 0.826 0.0565 Uiso ? . H
H13 -0.401 0.631 1.036 0.0544 Uiso ? . H
H14 -0.127 0.614 1.034 0.0572 Uiso ? . H
H15 0.111 0.655 0.825 0.0491 Uiso ? . H

loop_
_atom_type_symbol
_atom_type_description
_atom_type_scat_dispersion_real
_atom_type_scat_dispersion_imag
_atom_type_scat_source
P ? 0.283 0.434 'International Tables Vol. IV Table 2.2B'
S ? 0.319 0.557 'International Tables Vol. IV Table 2.2B'
C ? 0.017 0.009 'International Tables Vol. IV Table 2.2B'
H ? 0.000 0.000 'International Tables Vol. IV Table 2.2B'

loop_
_geom_angle_atom_site_label_1
_geom_angle_atom_site_label_2
_geom_angle_atom_site_label_3
_geom_angle
_geom_angle_site_symmetry_1
_geom_angle_site_symmetry_2
_geom_angle_site_symmetry_3
_geom_angle_publ_flag
? ? ? ? ? ? ? ?

loop_
_geom_bond_atom_site_label_1
_geom_bond_atom_site_label_2
_geom_bond_distance
_geom_bond_site_symmetry_1
_geom_bond_site_symmetry_2
_geom_bond_publ_flag
? ? ? ? ? ?

loop_
_geom_contact_atom_site_label_1
_geom_contact_atom_site_label_2
_geom_contact_distance
_geom_contact_site_symmetry_1
_geom_contact_site_symmetry_2
_geom_contact_publ_flag
? ? ? ? ? ?

loop_
_geom_torsion_atom_site_label_1
_geom_torsion_atom_site_label_2
_geom_torsion_atom_site_label_3
_geom_torsion_atom_site_label_4
_geom_torsion
_geom_torsion_site_symmetry_1
_geom_torsion_site_symmetry_2
_geom_torsion_site_symmetry_3
_geom_torsion_site_symmetry_4
_geom_torsion_publ_flag
? ? ? ? ? ? ? ? ? ?
